data_7050503
loop_
_publ_author_name
'Hagfeldt, Camelia'
'Kessler, Vadim'
'Persson, Ingmar'

_publ_section_title
;
 The discovery of the N,N-dimethylthioformamidium ion. A structural
 study of {(CH3)2NCHSH}2[HfCl6] in solid state and solutionElectronic
 supplementary information (ESI) available: 7 tables and 5 figures of
 IR, EXAFS and X-ray data as described in the text. See
 http://www.rsc.org/suppdata/nj/b2/b210969g/
;
_journal_issue 5
_journal_name_full 'New Journal of Chemistry'
_journal_page_first 850
_journal_paper_doi 10.1039/b210969g
_journal_volume 27
_journal_year 2003
_chemical_formula_moiety ((CH3)2NCHSH)2(HfCl6(
_chemical_formula_sum 'C6 H16 Cl6 Hf N2 S2'
_chemical_formula_weight 571.52
_chemical_name_common 'N,N-Dimethylthioformamidium hexachlorohafniate(IV)'
_chemical_name_systematic
; 
? 
;
_space_group_IT_number 14
_symmetry_cell_setting monoclinic
_symmetry_space_group_name_Hall '-P 2ybc'
_symmetry_space_group_name_H-M 'P 1 21/c 1'
_atom_sites_solution_hydrogens geom
_atom_sites_solution_primary direct
_atom_sites_solution_secondary difmap
_audit_creation_method SHELXL-97
_cell_angle_alpha 90.00
_cell_angle_beta 113.024(2)
_cell_angle_gamma 90.00
_cell_formula_units_Z 2
_cell_length_a 8.0963(9)
_cell_length_b 15.2585(17)
_cell_length_c 8.2235(9)
_cell_measurement_reflns_used '2695  (I>2s(I))'
_cell_measurement_temperature 295(2)
_cell_measurement_theta_max 28.02
_cell_measurement_theta_min 2.67
_cell_volume 934.98(18)
_computing_cell_refinement 'Bruker Saintplus'
_computing_data_collection 'Bruker Smart'
_computing_data_reduction 'Bruker Saintplus'
_computing_molecular_graphics 'Bruker SHELXTL-NT'
_computing_publication_material 'Bruker SHELXTL-NT'
_computing_structure_refinement 'SHELXL-97 (Sheldrick, 1997)'
_computing_structure_solution 'SHELXS-97 (Sheldrick, 1990)'
_diffrn_ambient_temperature 295(2)
_diffrn_measured_fraction_theta_full 0.921
_diffrn_measured_fraction_theta_max 0.921
_diffrn_measurement_device_type 'Bruker Smart CCD 1k'
_diffrn_measurement_method 'Bruker Smart'
_diffrn_radiation_monochromator graphite
_diffrn_radiation_source 'fine-focus sealed tube'
_diffrn_radiation_type MoK\a
_diffrn_radiation_wavelength 0.71073
_diffrn_reflns_av_R_equivalents 0.0233
_diffrn_reflns_av_sigmaI/netI 0.0367
_diffrn_reflns_limit_h_max 10
_diffrn_reflns_limit_h_min -10
_diffrn_reflns_limit_k_max 17
_diffrn_reflns_limit_k_min -19
_diffrn_reflns_limit_l_max 10
_diffrn_reflns_limit_l_min -10
_diffrn_reflns_number 5283
_diffrn_reflns_theta_full 28.02
_diffrn_reflns_theta_max 28.02
_diffrn_reflns_theta_min 3.04
_exptl_absorpt_coefficient_mu 6.642
_exptl_absorpt_correction_T_max 0.5564
_exptl_absorpt_correction_T_min 0.2875
_exptl_absorpt_correction_type empirical
_exptl_absorpt_process_details 'Bruker SADABS'
_exptl_crystal_colour 'Pale yellow'
_exptl_crystal_density_diffrn 2.030
_exptl_crystal_density_meas 2.0
_exptl_crystal_density_method 'not measured'
_exptl_crystal_description Rod
_exptl_crystal_F_000 544
_exptl_crystal_size_max 0.5
_exptl_crystal_size_mid 0.3
_exptl_crystal_size_min 0.2
_refine_diff_density_max 0.427
_refine_diff_density_min -0.653
_refine_diff_density_rms 0.076
_refine_ls_extinction_coef 0.0060(4)
_refine_ls_extinction_expression Fc^*^=kFc[1+0.001xFc^2^\l^3^/sin(2\q)]^-1/4^
_refine_ls_extinction_method SHELXL
_refine_ls_goodness_of_fit_ref 0.772
_refine_ls_hydrogen_treatment mixed
_refine_ls_matrix_type full
_refine_ls_number_parameters 88
_refine_ls_number_reflns 2074
_refine_ls_number_restraints 0
_refine_ls_restrained_S_all 0.772
_refine_ls_R_factor_all 0.0390
_refine_ls_R_factor_gt 0.0199
_refine_ls_shift/su_max 0.000
_refine_ls_shift/su_mean 0.000
_refine_ls_structure_factor_coef Fsqd
_refine_ls_weighting_details 'calc w=1/[\s^2^(Fo^2^)+(0.0293P)^2^+0.0000P] where P=(Fo^2^+2Fc^2^)/3'
_refine_ls_weighting_scheme calc
_refine_ls_wR_factor_gt 0.0430
_refine_ls_wR_factor_ref 0.0459
_reflns_number_gt 1454
_reflns_number_total 2074
_reflns_threshold_expression >2sigma(I)
_cod_data_source_file b210969g.txt
_cod_data_source_block hfdmtf0m
_cod_depositor_comments
;
The following automatic conversions were performed:
'_symmetry_cell_setting' value 'Monoclinic' changed to 'monoclinic'
according to '/home/saulius/struct/CIF-dictionaries/cif_core.dic'
dictionary named 'cif_core.dic' version 2.4.1 from
2010-06-29.

'_exptl_absorpt_correction_type' value 'Empirical' changed to
'empirical' according to
'/home/saulius/struct/CIF-dictionaries/cif_core.dic' dictionary named
'cif_core.dic' version 2.4.1 from 2010-06-29.

Automatic conversion script
Id: cif_fix_enum 1527 2010-12-29 10:47:43Z saulius 
;
_cod_original_sg_symbol_H-M P2(1)/c
_cod_database_code 7050503

loop_
_symmetry_equiv_pos_as_xyz
'x, y, z'
'-x, y+1/2, -z+1/2'
'-x, -y, -z'
'x, -y-1/2, z-1/2'

loop_
_atom_site_label
_atom_site_type_symbol
_atom_site_fract_x
_atom_site_fract_y
_atom_site_fract_z
_atom_site_U_iso_or_equiv
_atom_site_adp_type
_atom_site_occupancy
_atom_site_symmetry_multiplicity
_atom_site_calc_flag
_atom_site_refinement_flags
_atom_site_disorder_assembly
_atom_site_disorder_group
Hf1 Hf 0.0000 0.0000 0.5000 0.04041(9) Uani 1 2 d S . .
Cl1 Cl 0.29883(13) 0.06194(6) 0.57578(14) 0.0589(3) Uani 1 1 d . . .
Cl2 Cl -0.06763(14) 0.11006(6) 0.68261(12) 0.0563(3) Uani 1 1 d . . .
Cl3 Cl -0.12241(15) 0.09885(6) 0.24618(13) 0.0601(3) Uani 1 1 d . . .
S11 S 0.56770(15) 0.24137(7) 0.91263(15) 0.0643(3) Uani 1 1 d . . .
N3 N 0.3469(4) 0.35599(18) 0.6928(4) 0.0444(7) Uani 1 1 d . . .
C4 C 0.4977(6) 0.3417(2) 0.8190(5) 0.0495(9) Uani 1 1 d . . .
C5 C 0.2130(5) 0.2883(2) 0.6202(6) 0.0622(11) Uani 1 1 d . . .
H5A H 0.2582 0.2338 0.6791 0.093 Uiso 1 1 calc R . .
H5B H 0.1858 0.2820 0.4962 0.093 Uiso 1 1 calc R . .
H5C H 0.1060 0.3041 0.6370 0.093 Uiso 1 1 calc R . .
C6 C 0.2980(6) 0.4441(3) 0.6163(5) 0.0694(12) Uani 1 1 d . . .
H6A H 0.3955 0.4838 0.6739 0.104 Uiso 1 1 calc R . .
H6B H 0.1931 0.4640 0.6327 0.104 Uiso 1 1 calc R . .
H6C H 0.2735 0.4421 0.4923 0.104 Uiso 1 1 calc R . .
H1 H 0.723(6) 0.276(3) 1.021(6) 0.113(16) Uiso 1 1 d . . .
H4A H 0.574(5) 0.384(3) 0.863(5) 0.078(14) Uiso 1 1 d . . .

loop_
_atom_site_aniso_label
_atom_site_aniso_U_11
_atom_site_aniso_U_22
_atom_site_aniso_U_33
_atom_site_aniso_U_23
_atom_site_aniso_U_13
_atom_site_aniso_U_12
Hf1 0.04235(13) 0.03115(11) 0.04081(13) 0.00185(11) 0.00878(8) 0.00116(11)
Cl1 0.0461(5) 0.0439(5) 0.0794(7) -0.0022(5) 0.0167(5) -0.0050(4)
Cl2 0.0630(6) 0.0481(5) 0.0501(5) -0.0073(4) 0.0139(5) 0.0080(4)
Cl3 0.0698(7) 0.0525(5) 0.0537(6) 0.0182(5) 0.0194(5) 0.0143(5)
S11 0.0598(7) 0.0549(6) 0.0654(7) 0.0097(5) 0.0108(6) 0.0007(5)
N3 0.0449(18) 0.0415(16) 0.0429(17) -0.0005(14) 0.0130(15) -0.0028(13)
C4 0.055(3) 0.044(2) 0.050(2) 0.0007(18) 0.021(2) -0.0080(19)
C5 0.052(2) 0.050(2) 0.069(3) -0.004(2) 0.006(2) -0.0031(19)
C6 0.079(3) 0.047(2) 0.067(3) 0.007(2) 0.012(2) -0.001(2)

loop_
_atom_type_symbol
_atom_type_description
_atom_type_scat_dispersion_real
_atom_type_scat_dispersion_imag
_atom_type_scat_source
C C 0.0033 0.0016 'International Tables Vol C Tables 4.2.6.8 and 6.1.1.4'
H H 0.0000 0.0000 'International Tables Vol C Tables 4.2.6.8 and 6.1.1.4'
S S 0.1246 0.1234 'International Tables Vol C Tables 4.2.6.8 and 6.1.1.4'
Cl Cl 0.1484 0.1585 'International Tables Vol C Tables 4.2.6.8 and 6.1.1.4'
Hf Hf -0.5830 6.1852 'International Tables Vol C Tables 4.2.6.8 and 6.1.1.4'
N N 0.0061 0.0033 'International Tables Vol C Tables 4.2.6.8 and 6.1.1.4'

loop_
_geom_angle_atom_site_label_1
_geom_angle_atom_site_label_2
_geom_angle_atom_site_label_3
_geom_angle
_geom_angle_site_symmetry_1
_geom_angle_site_symmetry_3
_geom_angle_publ_flag
Cl1 Hf1 Cl1 180.0 . 3_556 ?
Cl1 Hf1 Cl2 89.15(3) . 3_556 ?
Cl1 Hf1 Cl2 90.85(3) 3_556 3_556 ?
Cl1 Hf1 Cl2 90.85(3) . . ?
Cl1 Hf1 Cl2 89.15(3) 3_556 . ?
Cl1 Hf1 Cl3 90.54(4) . . ?
Cl1 Hf1 Cl3 89.46(4) 3_556 . ?
Cl1 Hf1 Cl3 89.46(4) . 3_556 ?
Cl1 Hf1 Cl3 90.54(4) 3_556 3_556 ?
Cl2 Hf1 Cl2 180.0 3_556 . ?
Cl2 Hf1 Cl3 89.27(3) . . ?
Cl2 Hf1 Cl3 90.73(3) 3_556 . ?
Cl2 Hf1 Cl3 90.73(3) . 3_556 ?
Cl2 Hf1 Cl3 89.27(3) 3_556 3_556 ?
Cl3 Hf1 Cl3 180.00(5) . 3_556 ?
C4 S11 H1 90.0(19) . . ?
C4 N3 C5 122.6(3) . . ?
C4 N3 C6 121.1(3) . . ?
C5 N3 C6 116.3(3) . . ?
N3 C4 S11 124.4(3) . . ?

loop_
_geom_bond_atom_site_label_1
_geom_bond_atom_site_label_2
_geom_bond_distance
_geom_bond_site_symmetry_2
_geom_bond_publ_flag
Hf1 Cl1 2.4404(10) . ?
Hf1 Cl1 2.4404(10) 3_556 ?
Hf1 Cl2 2.4532(9) 3_556 ?
Hf1 Cl2 2.4532(9) . ?
Hf1 Cl3 2.4486(9) . ?
Hf1 Cl3 2.4486(9) 3_556 ?
S11 C4 1.707(4) . ?
S11 H1 1.33(5) . ?
N3 C4 1.274(5) . ?
N3 C5 1.447(4) . ?
N3 C6 1.472(4) . ?
